data_1521445
loop_
_publ_author_name
'Kolitsch, U.'
'Pring, A.'
'Fallon, G.D.'
'Taylor, M.R.'

_publ_section_title
;
 Springcreekite, Ba V(3+)3 (P O4)2 (O H, H2 O)6, a new member of
 thecrandallite group, from the Spring Creek mine, South Australia : the
 first natural V(3+)-member of the alunite family and its crystal
 structure
;
_journal_name_full
;
Neues Jahrbuch fuer Mineralogie. Monatshefte (Band=Jahr) (1950-)
;
_journal_page_first 529
_journal_page_last 544
_journal_volume 1999
_journal_year 1999
_chemical_formula_sum 'Ba Fe1.29 H7 O14 P2 V1.71'
_chemical_name_systematic 'Ba (V0.57 Fe0.43)3 (P O4)2 ((O H)5 (H2 O))'
_space_group_IT_number 166
_symmetry_space_group_name_Hall '-R 3 2"'
_symmetry_space_group_name_H-M 'R -3 m :H'
_cell_angle_alpha 90
_cell_angle_beta 90
_cell_angle_gamma 120
_cell_formula_units_Z 3
_cell_length_a 7.243
_cell_length_b 7.243
_cell_length_c 17.38539
_cell_volume 789.863
_citation_journal_id_ASTM NJMMAW
_cod_data_source_file Kolitsch_NJMMAW_1999_556.cif
_cod_data_source_block H7Ba1Fe1.29O14P2V1.71
_cod_original_cell_volume 789.8635
_cod_original_formula_sum 'H7 Ba1 Fe1.29 O14 P2 V1.71'
_cod_database_code 1521445

loop_
_symmetry_equiv_pos_as_xyz
x,y,z
-y,x-y,z
-x+y,-x,z
y,x,-z
-x,-x+y,-z
x-y,-y,-z
-x,-y,-z
y,-x+y,-z
x-y,x,-z
-y,-x,z
x,x-y,z
-x+y,y,z
x+2/3,y+1/3,z+1/3
-y+2/3,x-y+1/3,z+1/3
-x+y+2/3,-x+1/3,z+1/3
y+2/3,x+1/3,-z+1/3
-x+2/3,-x+y+1/3,-z+1/3
x-y+2/3,-y+1/3,-z+1/3
-x+2/3,-y+1/3,-z+1/3
y+2/3,-x+y+1/3,-z+1/3
x-y+2/3,x+1/3,-z+1/3
-y+2/3,-x+1/3,z+1/3
x+2/3,x-y+1/3,z+1/3
-x+y+2/3,y+1/3,z+1/3
x+1/3,y+2/3,z+2/3
-y+1/3,x-y+2/3,z+2/3
-x+y+1/3,-x+2/3,z+2/3
y+1/3,x+2/3,-z+2/3
-x+1/3,-x+y+2/3,-z+2/3
x-y+1/3,-y+2/3,-z+2/3
-x+1/3,-y+2/3,-z+2/3
y+1/3,-x+y+2/3,-z+2/3
x-y+1/3,x+2/3,-z+2/3
-y+1/3,-x+2/3,z+2/3
x+1/3,x-y+2/3,z+2/3
-x+y+1/3,y+2/3,z+2/3

loop_
_atom_site_label
_atom_site_type_symbol
_atom_site_fract_x
_atom_site_fract_y
_atom_site_fract_z
_atom_site_occupancy
_atom_site_U_iso_or_equiv
Fe1 Fe+3 0.5 0 0.5 0.43 0.0
O3 O-2 0.12715 0.87285 0.13528 1 0.0
P1 P+5 0 0 0.305 1 0.0
V1 V+3 0.5 0 0.5 0.57 0.0
O1 O-2 0 0 0.6056 1 0.0
Ba1 Ba+2 0 0 0 1 0.0
O2 O-2 0.21732 0.78268 0.94279 1 0.0
